data_2222158
loop_
_publ_author_name
'Ng, Seik Weng'

_publ_section_title
;
 Low-temperature redetermination of benzofurazan 1-oxide
;
_journal_issue 6
_journal_name_full 'Acta Crystallographica Section E'
_journal_page_first o1275
_journal_paper_doi 10.1107/S1600536809017036
_journal_volume 65
_journal_year 2009
_chemical_formula_iupac 'C6 H4 N2 O2'
_chemical_formula_moiety 'C6 H4 N2 O2'
_chemical_formula_sum 'C6 H4 N2 O2'
_chemical_formula_weight 136.11
_chemical_name_common 'benzofurazan 1-oxide'
_chemical_name_systematic
;
 ?
;
_space_group_IT_number 2
_symmetry_cell_setting triclinic
_symmetry_space_group_name_Hall '-P 1'
_symmetry_space_group_name_H-M 'P -1'
_atom_sites_solution_hydrogens geom
_atom_sites_solution_primary direct
_atom_sites_solution_secondary difmap
_audit_creation_method SHELXL-97
_cell_angle_alpha 100.710(2)
_cell_angle_beta 114.265(2)
_cell_angle_gamma 111.747(2)
_cell_formula_units_Z 2
_cell_length_a 6.6751(2)
_cell_length_b 7.3256(2)
_cell_length_c 7.6842(2)
_cell_measurement_reflns_used 1320
_cell_measurement_temperature 100(2)
_cell_measurement_theta_max 28.3
_cell_measurement_theta_min 3.2
_cell_volume 291.711(18)
_computing_cell_refinement 'SAINT (Bruker, 2008)'
_computing_data_collection 'APEX2 (Bruker, 2008)'
_computing_data_reduction 'SAINT (Bruker, 2008)'
_computing_molecular_graphics 'X-Seed (Barbour, 2001)'
_computing_publication_material 'publCIF (Westrip, 2009)'
_computing_structure_refinement 'SHELXL97 (Sheldrick, 2008)'
_computing_structure_solution 'SHELXS97 (Sheldrick, 2008)'
_diffrn_ambient_temperature 100(2)
_diffrn_measured_fraction_theta_full 0.956
_diffrn_measured_fraction_theta_max 0.956
_diffrn_measurement_device_type 'Bruker SMART APEX diffractometer'
_diffrn_measurement_method '\w scans'
_diffrn_radiation_monochromator graphite
_diffrn_radiation_source 'fine-focus sealed tube'
_diffrn_radiation_type MoK\a
_diffrn_radiation_wavelength 0.71073
_diffrn_reflns_av_R_equivalents 0.012
_diffrn_reflns_av_sigmaI/netI 0.025
_diffrn_reflns_limit_h_max 8
_diffrn_reflns_limit_h_min -7
_diffrn_reflns_limit_k_max 9
_diffrn_reflns_limit_k_min -9
_diffrn_reflns_limit_l_max 9
_diffrn_reflns_limit_l_min -9
_diffrn_reflns_number 1952
_diffrn_reflns_theta_full 27.5
_diffrn_reflns_theta_max 27.5
_diffrn_reflns_theta_min 3.2
_diffrn_standards_decay_% 0
_diffrn_standards_interval_count 0
_diffrn_standards_interval_time 0
_diffrn_standards_number 0
_exptl_absorpt_coefficient_mu 0.120
_exptl_absorpt_correction_type none
_exptl_crystal_colour Yellow-orange
_exptl_crystal_density_diffrn 1.550
_exptl_crystal_density_method 'not measured'
_exptl_crystal_description 'Irregular block'
_exptl_crystal_F_000 140
_exptl_crystal_size_max 0.30
_exptl_crystal_size_mid 0.25
_exptl_crystal_size_min 0.10
_refine_diff_density_max 0.33
_refine_diff_density_min -0.21
_refine_ls_extinction_coef 0.030(10)
_refine_ls_extinction_expression Fc^*^=kFc[1+0.001xFc^2^\l^3^/sin(2\q)]^-1/4^
_refine_ls_extinction_method SHELXL
_refine_ls_goodness_of_fit_ref 1.03
_refine_ls_hydrogen_treatment refall
_refine_ls_matrix_type full
_refine_ls_number_parameters 108
_refine_ls_number_reflns 1276
_refine_ls_number_restraints 4
_refine_ls_restrained_S_all 1.02
_refine_ls_R_factor_all 0.041
_refine_ls_R_factor_gt 0.035
_refine_ls_shift/su_max 0.001
_refine_ls_shift/su_mean 0.001
_refine_ls_structure_factor_coef Fsqd
_refine_ls_weighting_details 'calc w=1/[\s^2^(Fo^2^)+(0.0685P)^2^+0.0855P] where P=(Fo^2^+2Fc^2^)/3'
_refine_ls_weighting_scheme calc
_refine_ls_wR_factor_gt 0.104
_refine_ls_wR_factor_ref 0.110
_reflns_number_gt 1110
_reflns_number_total 1276
_reflns_threshold_expression I>2\s(I)
_cod_data_source_file tk2443.cif
_cod_data_source_block I
_cod_depositor_comments
;
The following automatic conversions were performed:
'_symmetry_cell_setting' value 'Triclinic' changed to 'triclinic'
according to '/home/saulius/struct/CIF-dictionaries/cif_core.dic'
dictionary named 'cif_core.dic' version 2.4.1 from
2010-06-29.

'_exptl_absorpt_correction_type' value 'None' changed to
'none' according to '/home/saulius/struct/CIF-dictionaries/cif_core.dic'
dictionary named 'cif_core.dic' version 2.4.1 from 2010-06-29.

Automatic conversion script
Id: cif_fix_enum 1527 2010-12-29 10:47:43Z saulius 

The following automatic conversions were performed:

'_symmetry_cell_setting' value 'Triclinic' changed to 'triclinic'
according to /home/saulius/struct/CIF-dictionaries/cif_core.dic
dictionary named 'cif_core.dic' version 2.4.1 from
2010-06-29.

'_exptl_absorpt_correction_type' value 'None' changed to
'none' according to
/home/saulius/struct/CIF-dictionaries/cif_core.dic dictionary named
'cif_core.dic' version 2.4.1 from 2010-06-29.

Automatic conversion script
Id: cif_fix_values 1715 2011-07-08 13:25:40Z adriana 
;
_cod_original_cell_volume 291.710(10)
_cod_database_code 2222158
_cod_database_fobs_code 2222158

loop_
_symmetry_equiv_pos_as_xyz
'x, y, z'
'-x, -y, -z'

loop_
_atom_site_type_symbol
_atom_site_label
_atom_site_fract_x
_atom_site_fract_y
_atom_site_fract_z
_atom_site_U_iso_or_equiv
_atom_site_adp_type
_atom_site_calc_flag
_atom_site_refinement_flags
_atom_site_occupancy
_atom_site_disorder_assembly
_atom_site_disorder_group
O O1 0.1183(2) 0.2141(2) -0.00820(10) 0.0274(3) Uani d . 1 . .
O O2 0.5178(2) 0.2611(2) 0.11460(10) 0.0271(3) Uani d . 1 . .
N N1 0.3061(2) 0.2329(2) 0.1385(2) 0.0211(3) Uani d . 1 . .
N N2 0.7112(2) 0.2839(2) 0.2955(2) 0.0257(3) Uani d . 1 . .
C C1 0.6232(2) 0.2701(2) 0.4219(2) 0.0188(3) Uani d . 1 . .
C C2 0.7496(3) 0.2863(2) 0.6308(2) 0.0202(3) Uani d D 1 . .
C C3 0.6182(3) 0.2669(2) 0.7284(2) 0.0207(3) Uani d D 1 . .
C C4 0.3643(3) 0.2321(2) 0.6312(2) 0.0209(3) Uani d D 1 . .
C C5 0.2382(3) 0.2174(2) 0.4325(2) 0.0199(3) Uani d D 1 . .
C C6 0.3750(2) 0.2377(2) 0.3296(2) 0.0181(3) Uani d . 1 . .
H H2 0.919(2) 0.310(3) 0.693(3) 0.030(4) Uiso d D 1 . .
H H3 0.701(3) 0.278(3) 0.867(2) 0.037(5) Uiso d D 1 . .
H H4 0.281(3) 0.221(3) 0.706(2) 0.027(4) Uiso d D 1 . .
H H5 0.072(2) 0.197(3) 0.369(2) 0.031(4) Uiso d D 1 . .

loop_
_atom_site_aniso_label
_atom_site_aniso_U_11
_atom_site_aniso_U_22
_atom_site_aniso_U_33
_atom_site_aniso_U_12
_atom_site_aniso_U_13
_atom_site_aniso_U_23
O1 0.0242(5) 0.0333(6) 0.0172(5) 0.0139(4) 0.0039(4) 0.0130(4)
O2 0.0270(6) 0.0398(6) 0.0190(5) 0.0172(5) 0.0137(4) 0.0157(4)
N1 0.0213(6) 0.0237(6) 0.0158(5) 0.0105(5) 0.0077(5) 0.0098(4)
N2 0.0237(6) 0.0361(7) 0.0202(6) 0.0155(5) 0.0120(5) 0.0144(5)
C1 0.0198(6) 0.0199(6) 0.0171(6) 0.0096(5) 0.0095(5) 0.0090(5)
C2 0.0187(6) 0.0231(6) 0.0175(6) 0.0109(5) 0.0072(5) 0.0103(5)
C3 0.0240(7) 0.0215(6) 0.0147(6) 0.0109(5) 0.0083(5) 0.0093(5)
C4 0.0246(7) 0.0228(6) 0.0192(6) 0.0120(5) 0.0137(6) 0.0102(5)
C5 0.0188(6) 0.0213(6) 0.0200(6) 0.0104(5) 0.0096(5) 0.0096(5)
C6 0.0200(6) 0.0175(6) 0.0136(5) 0.0086(5) 0.0066(5) 0.0073(4)

loop_
_atom_type_symbol
_atom_type_description
_atom_type_scat_dispersion_real
_atom_type_scat_dispersion_imag
_atom_type_scat_source
C C 0.0033 0.0016 'International Tables Vol C Tables 4.2.6.8 and 6.1.1.4'
H H 0.0000 0.0000 'International Tables Vol C Tables 4.2.6.8 and 6.1.1.4'
N N 0.0061 0.0033 'International Tables Vol C Tables 4.2.6.8 and 6.1.1.4'
O O 0.0106 0.0060 'International Tables Vol C Tables 4.2.6.8 and 6.1.1.4'

loop_
_geom_angle_atom_site_label_1
_geom_angle_atom_site_label_2
_geom_angle_atom_site_label_3
_geom_angle_site_symmetry_1
_geom_angle_site_symmetry_3
_geom_angle
_geom_angle_publ_flag
N2 O2 N1 . . 109.40(10) ?
O1 N1 C6 . . 136.00(10) ?
O1 N1 O2 . . 117.70(10) ?
C6 N1 O2 . . 106.30(10) ?
C1 N2 O2 . . 105.00(10) ?
N2 C1 C6 . . 112.50(10) ?
N2 C1 C2 . . 128.00(10) ?
C6 C1 C2 . . 119.50(10) ?
C3 C2 C1 . . 116.80(10) ?
C2 C3 C4 . . 122.90(10) ?
C5 C4 C3 . . 121.90(10) ?
C4 C5 C6 . . 115.40(10) ?
N1 C6 C1 . . 106.90(10) ?
N1 C6 C5 . . 129.70(10) ?
C1 C6 C5 . . 123.50(10) ?
C3 C2 H2 . . 124.0(10) ?
C1 C2 H2 . . 119.0(10) ?
C2 C3 H3 . . 117.0(10) ?
C4 C3 H3 . . 120.0(10) ?
C5 C4 H4 . . 118.0(10) ?
C3 C4 H4 . . 120.0(10) ?
C4 C5 H5 . . 122.0(10) ?
C6 C5 H5 . . 122.0(10) ?

loop_
_geom_bond_atom_site_label_1
_geom_bond_atom_site_label_2
_geom_bond_site_symmetry_2
_geom_bond_distance
_geom_bond_publ_flag
O1 N1 . 1.2300(10) yes
O2 N2 . 1.3810(10) yes
O2 N1 . 1.443(2) yes
N1 C6 . 1.336(2) yes
N2 C1 . 1.327(2) yes
C1 C6 . 1.409(2) yes
C1 C2 . 1.430(2) yes
C2 C3 . 1.357(2) yes
C3 C4 . 1.436(2) yes
C4 C5 . 1.366(2) yes
C5 C6 . 1.420(2) yes
C2 H2 . 0.956(9) ?
C3 H3 . 0.948(9) ?
C4 H4 . 0.946(9) ?
C5 H5 . 0.947(9) ?

loop_
_geom_torsion_atom_site_label_1
_geom_torsion_atom_site_label_2
_geom_torsion_atom_site_label_3
_geom_torsion_atom_site_label_4
_geom_torsion_site_symmetry_1
_geom_torsion_site_symmetry_2
_geom_torsion_site_symmetry_3
_geom_torsion_site_symmetry_4
_geom_torsion
_geom_torsion_publ_flag
N2 O2 N1 O1 . . . . 178.70(10) ?
N2 O2 N1 C6 . . . . -0.40(10) ?
N1 O2 N2 C1 . . . . 0.10(10) ?
O2 N2 C1 C6 . . . . 0.3(2) ?
O2 N2 C1 C2 . . . . -179.10(10) ?
N2 C1 C2 C3 . . . . 179.90(10) ?
C6 C1 C2 C3 . . . . 0.6(2) ?
C1 C2 C3 C4 . . . . -0.1(2) ?
C2 C3 C4 C5 . . . . -0.4(2) ?
C3 C4 C5 C6 . . . . 0.3(2) ?
O1 N1 C6 C1 . . . . -178.30(10) ?
O2 N1 C6 C1 . . . . 0.60(10) ?
O1 N1 C6 C5 . . . . 1.2(2) ?
O2 N1 C6 C5 . . . . -179.90(10) ?
N2 C1 C6 N1 . . . . -0.5(2) ?
C2 C1 C6 N1 . . . . 178.90(10) ?
N2 C1 C6 C5 . . . . 179.90(10) ?
C2 C1 C6 C5 . . . . -0.7(2) ?
C4 C5 C6 N1 . . . . -179.20(10) ?
C4 C5 C6 C1 . . . . 0.2(2) ?

loop_
_cod_related_entry_id
_cod_related_entry_database
_cod_related_entry_code
1 ChemSpider 61388
